data_4315962
loop_
_publ_author_name
'Marta Guron'
'Xiaolan Wei'
'Patrick J. Carroll'
'Larry G. Sneddon'

_publ_section_title
;
 Ruthenium-Catalyzed Metathesis Reactions of ortho- and
 meta-Dialkenyl-Carboranes: Efficient Ring-Closing and Acyclic Diene
 Polymerization Reactions
;
_journal_name_full 'Inorganic Chemistry'
_journal_page_first 6139
_journal_page_last 6147
_journal_paper_doi 10.1021/ic100801y
_journal_volume 49
_journal_year 2010
_chemical_formula_sum 'C12 H28 B10'
_chemical_formula_weight 280.44
_space_group_IT_number 14
_symmetry_cell_setting monoclinic
_symmetry_Int_Tables_number 14
_symmetry_space_group_name_Hall '-P 2yn'
_symmetry_space_group_name_H-M 'P 1 21/n 1'
_atom_sites_solution_hydrogens geom
_atom_sites_solution_primary direct
_audit_creation_method SHELXL-97
_cell_angle_alpha 90.00
_cell_angle_beta 93.052(5)
_cell_angle_gamma 90.00
_cell_formula_units_Z 4
_cell_length_a 7.6883(15)
_cell_length_b 14.060(2)
_cell_length_c 16.047(3)
_cell_measurement_temperature 153(1)
_cell_volume 1732.2(5)
_computing_data_collection 'CrystalClear (Rigaku, 1999)'
_computing_data_reduction 'CrystalClear (Rigaku, 1999)'
_computing_structure_refinement 'SHELXL-97 (Sheldrick, 1997)'
_computing_structure_solution 'SIR97 (Altomare, 1999)'
_diffrn_ambient_temperature 153(1)
_diffrn_measured_fraction_theta_full 0.988
_diffrn_measured_fraction_theta_max 0.988
_diffrn_measurement_device 'CCD Area Detector'
_diffrn_measurement_device_type 'Rigaku Mercury'
_diffrn_measurement_method 'phi and omega rotations'
_diffrn_radiation_monochromator graphite
_diffrn_radiation_source 'rotating anode'
_diffrn_radiation_type MoK\a
_diffrn_radiation_wavelength 0.71073
_diffrn_reflns_av_R_equivalents 0.0305
_diffrn_reflns_av_sigmaI/netI 0.0273
_diffrn_reflns_limit_h_max 9
_diffrn_reflns_limit_h_min -7
_diffrn_reflns_limit_k_max 16
_diffrn_reflns_limit_k_min -16
_diffrn_reflns_limit_l_max 19
_diffrn_reflns_limit_l_min -17
_diffrn_reflns_number 14356
_diffrn_reflns_theta_full 25.03
_diffrn_reflns_theta_max 25.03
_diffrn_reflns_theta_min 2.54
_exptl_absorpt_coefficient_mu 0.051
_exptl_absorpt_correction_T_max 1.0000
_exptl_absorpt_correction_T_min 0.8104
_exptl_absorpt_correction_type multi-scan
_exptl_absorpt_process_details
;  Shape and scale corrections using equivalent reflections.
   Shape function based on spherical harmonics.
   Highest even and odd order for spherical harmonics:  4  and  3
   Laue group:  2/m
   Friedel opposites are equivalent.
;
_exptl_crystal_density_diffrn 1.075
_exptl_crystal_density_method 'not measured'
_exptl_crystal_F_000 600
_exptl_crystal_size_max 0.30
_exptl_crystal_size_mid 0.22
_exptl_crystal_size_min 0.15
_refine_diff_density_max 0.821
_refine_diff_density_min -0.277
_refine_diff_density_rms 0.050
_refine_ls_extinction_method none
_refine_ls_goodness_of_fit_ref 1.069
_refine_ls_hydrogen_treatment mixed
_refine_ls_matrix_type full
_refine_ls_number_parameters 240
_refine_ls_number_reflns 3028
_refine_ls_number_restraints 0
_refine_ls_restrained_S_all 1.069
_refine_ls_R_factor_all 0.0834
_refine_ls_R_factor_gt 0.0691
_refine_ls_shift/su_max 0.001
_refine_ls_shift/su_mean 0.000
_refine_ls_structure_factor_coef Fsqd
_refine_ls_weighting_details 'calc w=1/[\s^2^(Fo^2^)+(0.1002P)^2^+1.0472P] where P=(Fo^2^+2Fc^2^)/3'
_refine_ls_weighting_scheme calc
_refine_ls_wR_factor_gt 0.1812
_refine_ls_wR_factor_ref 0.1961
_reflns_number_gt 2447
_reflns_number_total 3028
_reflns_threshold_expression >2sigma(I)
_cod_data_source_file ic100801y_si_002_3.cif
_cod_data_source_block UP3345
_cod_depositor_comments
;
The following automatic conversions were performed:

data name '_atom_site_symetry_multiplicity' was replaced with
'_atom_site_symmetry_multiplicity' as specified in the replacement
file 'data/replacement-values/replacement_tags.lst'.

Automatic conversion script
Id: cif_correct_tags 9268 2022-04-12 08:56:07Z antanas 
;
_cod_original_cell_volume 1732.2(6)
_cod_original_sg_symbol_H-M 'P 21/n '
_cod_database_code 4315962

loop_
_symmetry_equiv_pos_as_xyz
'x, y, z'
'-x+1/2, y+1/2, -z+1/2'
'-x, -y, -z'
'x-1/2, -y-1/2, z-1/2'

loop_
_atom_site_label
_atom_site_type_symbol
_atom_site_fract_x
_atom_site_fract_y
_atom_site_fract_z
_atom_site_U_iso_or_equiv
_atom_site_adp_type
_atom_site_occupancy
_atom_site_symmetry_multiplicity
_atom_site_calc_flag
_atom_site_refinement_flags
_atom_site_disorder_assembly
_atom_site_disorder_group
C1 C 0.6044(3) 0.38792(14) 0.31209(12) 0.0259(5) Uani 1 1 d . . .
C2 C 0.7249(3) 0.42025(14) 0.39778(12) 0.0262(5) Uani 1 1 d . . .
B3 B 0.8276(3) 0.37807(18) 0.31189(15) 0.0319(6) Uani 1 1 d . . .
B4 B 0.7045(3) 0.42238(19) 0.22369(15) 0.0346(6) Uani 1 1 d . . .
B5 B 0.5245(3) 0.48627(17) 0.26000(15) 0.0322(6) Uani 1 1 d . . .
B6 B 0.5382(3) 0.48271(16) 0.37021(15) 0.0277(5) Uani 1 1 d . . .
B7 B 0.9108(3) 0.47608(19) 0.37058(16) 0.0347(6) Uani 1 1 d . . .
B8 B 0.8995(4) 0.4804(2) 0.25956(16) 0.0383(6) Uani 1 1 d . . .
B9 B 0.7112(4) 0.5479(2) 0.22733(16) 0.0372(6) Uani 1 1 d . . .
B10 B 0.6068(4) 0.58552(18) 0.31817(16) 0.0351(6) Uani 1 1 d . . .
B11 B 0.7312(3) 0.54116(17) 0.40581(15) 0.0321(6) Uani 1 1 d . . .
B12 B 0.8396(4) 0.58162(19) 0.31811(16) 0.0383(6) Uani 1 1 d . . .
C13 C 0.5071(3) 0.29362(14) 0.31423(13) 0.0313(5) Uani 1 1 d . . .
H13A H 0.5081 0.2656 0.2590 0.042 Uiso 1 1 calc R . .
H13B H 0.5728 0.2515 0.3520 0.042 Uiso 1 1 calc R . .
C14 C 0.3199(3) 0.29450(15) 0.33989(16) 0.0383(6) Uani 1 1 d . . .
H14A H 0.2501 0.3327 0.3004 0.051 Uiso 1 1 calc R . .
H14B H 0.3155 0.3240 0.3944 0.051 Uiso 1 1 calc R . .
C15 C 0.2417(3) 0.19419(16) 0.34336(16) 0.0426(6) Uani 1 1 d . . .
H15A H 0.1188 0.1978 0.3267 0.057 Uiso 1 1 calc R . .
H15B H 0.2970 0.1544 0.3031 0.057 Uiso 1 1 calc R . .
C16 C 0.2614(4) 0.1464(2) 0.4290(2) 0.0622(8) Uani 1 1 d . . .
H16A H 0.2096 0.1873 0.4696 0.083 Uiso 1 1 calc R . .
H16B H 0.1960 0.0874 0.4269 0.083 Uiso 1 1 calc R . .
C17 C 0.4405(4) 0.12551(19) 0.45835(19) 0.0559(7) Uani 1 1 d . . .
H17 H 0.5062 0.0859 0.4258 0.074 Uiso 1 1 calc R . .
C18 C 0.5174(4) 0.16055(18) 0.53057(17) 0.0518(7) Uani 1 1 d . . .
H18 H 0.4535 0.1994 0.5645 0.069 Uiso 1 1 calc R . .
C19 C 0.6994(4) 0.13787(18) 0.55568(17) 0.0514(7) Uani 1 1 d . . .
H19A H 0.7457 0.0974 0.5132 0.068 Uiso 1 1 calc R . .
H19B H 0.7008 0.1014 0.6070 0.068 Uiso 1 1 calc R . .
C20 C 0.8210(3) 0.22299(17) 0.56921(15) 0.0436(6) Uani 1 1 d . . .
H20A H 0.9331 0.2003 0.5917 0.058 Uiso 1 1 calc R . .
H20B H 0.7736 0.2646 0.6105 0.058 Uiso 1 1 calc R . .
C21 C 0.8491(3) 0.28102(16) 0.48980(14) 0.0369(6) Uani 1 1 d . . .
H21A H 0.9643 0.3093 0.4940 0.049 Uiso 1 1 calc R . .
H21B H 0.8436 0.2387 0.4420 0.049 Uiso 1 1 calc R . .
C22 C 0.7137(3) 0.35916(15) 0.47625(13) 0.0316(5) Uani 1 1 d . . .
H22A H 0.7220 0.4010 0.5243 0.042 Uiso 1 1 calc R . .
H22B H 0.5994 0.3299 0.4749 0.042 Uiso 1 1 calc R . .
H3 H 0.879(3) 0.3060(17) 0.3147(13) 0.036(6) Uiso 1 1 d . . .
H4 H 0.680(3) 0.3743(18) 0.1704(16) 0.049(7) Uiso 1 1 d . . .
H5 H 0.392(3) 0.4798(16) 0.2266(14) 0.037(6) Uiso 1 1 d . . .
H6 H 0.436(3) 0.4711(16) 0.4081(15) 0.037(6) Uiso 1 1 d . . .
H7 H 1.025(3) 0.4640(17) 0.4116(15) 0.041(6) Uiso 1 1 d . . .
H8 H 1.015(4) 0.475(2) 0.2229(18) 0.065(9) Uiso 1 1 d . . .
H9 H 0.701(3) 0.5908(18) 0.1691(15) 0.048(7) Uiso 1 1 d . . .
H10 H 0.526(3) 0.6527(18) 0.3211(15) 0.046(7) Uiso 1 1 d . . .
H11 H 0.742(3) 0.5699(18) 0.4678(16) 0.047(7) Uiso 1 1 d . . .
H12 H 0.918(3) 0.6486(18) 0.3221(15) 0.046(7) Uiso 1 1 d . . .

loop_
_atom_site_aniso_label
_atom_site_aniso_U_11
_atom_site_aniso_U_22
_atom_site_aniso_U_33
_atom_site_aniso_U_23
_atom_site_aniso_U_13
_atom_site_aniso_U_12
C1 0.0258(11) 0.0275(10) 0.0243(10) -0.0025(8) -0.0001(8) 0.0029(8)
C2 0.0270(11) 0.0263(10) 0.0251(10) -0.0007(8) -0.0007(8) -0.0013(8)
B3 0.0259(13) 0.0379(14) 0.0324(13) 0.0002(10) 0.0054(10) 0.0044(10)
B4 0.0362(14) 0.0435(14) 0.0242(12) -0.0004(11) 0.0037(10) 0.0035(11)
B5 0.0327(14) 0.0334(13) 0.0303(13) 0.0027(10) -0.0001(10) 0.0047(10)
B6 0.0306(13) 0.0237(11) 0.0292(12) -0.0019(9) 0.0057(10) 0.0012(9)
B7 0.0297(14) 0.0410(14) 0.0332(13) 0.0053(11) -0.0004(10) -0.0072(11)
B8 0.0339(15) 0.0496(16) 0.0321(13) 0.0062(11) 0.0074(11) -0.0025(12)
B9 0.0399(15) 0.0424(15) 0.0292(13) 0.0105(11) 0.0004(11) -0.0026(12)
B10 0.0419(15) 0.0275(12) 0.0362(13) 0.0043(10) 0.0037(11) 0.0012(10)
B11 0.0413(15) 0.0274(12) 0.0274(12) -0.0003(10) 0.0010(10) -0.0060(10)
B12 0.0427(16) 0.0374(14) 0.0349(13) 0.0081(11) 0.0027(11) -0.0106(11)
C13 0.0323(12) 0.0260(10) 0.0355(11) -0.0068(9) -0.0006(9) 0.0010(8)
C14 0.0291(12) 0.0300(11) 0.0553(14) -0.0011(10) -0.0015(10) -0.0003(9)
C15 0.0336(13) 0.0323(12) 0.0608(15) -0.0053(11) -0.0080(11) -0.0050(10)
C16 0.0610(19) 0.0433(15) 0.082(2) 0.0054(14) -0.0038(15) -0.0105(13)
C17 0.0549(17) 0.0383(14) 0.0751(19) 0.0060(13) 0.0079(14) -0.0067(12)
C18 0.0598(17) 0.0397(14) 0.0557(16) 0.0134(12) 0.0020(13) -0.0120(12)
C19 0.0668(19) 0.0383(13) 0.0498(15) 0.0090(11) 0.0090(13) -0.0029(12)
C20 0.0458(15) 0.0427(13) 0.0416(13) 0.0127(11) -0.0049(10) 0.0021(11)
C21 0.0355(13) 0.0364(12) 0.0386(12) 0.0063(10) -0.0002(9) 0.0030(10)
C22 0.0350(12) 0.0294(11) 0.0304(11) 0.0034(9) 0.0020(9) 0.0006(9)

loop_
_atom_type_symbol
_atom_type_description
_atom_type_scat_dispersion_real
_atom_type_scat_dispersion_imag
_atom_type_scat_source
C C 0.0033 0.0016 'International Tables Vol C Tables 4.2.6.8 and 6.1.1.4'
H H 0.0000 0.0000 'International Tables Vol C Tables 4.2.6.8 and 6.1.1.4'
B B 0.0013 0.0007 'International Tables Vol C Tables 4.2.6.8 and 6.1.1.4'

loop_
_geom_angle_atom_site_label_1
_geom_angle_atom_site_label_2
_geom_angle_atom_site_label_3
_geom_angle
_geom_angle_site_symmetry_1
_geom_angle_site_symmetry_3
_geom_angle_publ_flag
C13 C1 C2 117.85(16) . . ?
C13 C1 B5 123.36(17) . . ?
C2 C1 B5 110.43(15) . . ?
C13 C1 B6 120.16(17) . . ?
C2 C1 B6 60.82(12) . . ?
B5 C1 B6 61.97(13) . . ?
C13 C1 B4 120.38(17) . . ?
C2 C1 B4 110.33(16) . . ?
B5 C1 B4 62.26(14) . . ?
B6 C1 B4 112.81(16) . . ?
C13 C1 B3 114.87(16) . . ?
C2 C1 B3 61.10(12) . . ?
B5 C1 B3 113.30(16) . . ?
B6 C1 B3 112.79(16) . . ?
B4 C1 B3 62.03(14) . . ?
C22 C2 C1 117.97(16) . . ?
C22 C2 B11 119.99(16) . . ?
C1 C2 B11 110.10(15) . . ?
C22 C2 B7 123.56(17) . . ?
C1 C2 B7 110.36(15) . . ?
B11 C2 B7 62.65(14) . . ?
C22 C2 B6 114.53(17) . . ?
C1 C2 B6 60.73(12) . . ?
B11 C2 B6 61.99(13) . . ?
B7 C2 B6 113.45(16) . . ?
C22 C2 B3 120.76(17) . . ?
C1 C2 B3 60.66(12) . . ?
B11 C2 B3 112.95(16) . . ?
B7 C2 B3 61.97(14) . . ?
B6 C2 B3 112.34(15) . . ?
C1 B3 C2 58.25(12) . . ?
C1 B3 B8 105.80(17) . . ?
C2 B3 B8 105.49(17) . . ?
C1 B3 B7 105.59(17) . . ?
C2 B3 B7 58.42(13) . . ?
B8 B3 B7 60.40(15) . . ?
C1 B3 B4 58.92(13) . . ?
C2 B3 B4 105.61(16) . . ?
B8 B3 B4 60.15(15) . . ?
B7 B3 B4 108.29(18) . . ?
C1 B3 H3 115.6(12) . . ?
C2 B3 H3 117.8(12) . . ?
B8 B3 H3 131.0(12) . . ?
B7 B3 H3 125.8(12) . . ?
B4 B3 H3 122.4(12) . . ?
C1 B4 B9 105.53(17) . . ?
C1 B4 B3 59.05(13) . . ?
B9 B4 B3 108.14(18) . . ?
C1 B4 B5 58.69(13) . . ?
B9 B4 B5 60.34(15) . . ?
B3 B4 B5 107.95(17) . . ?
C1 B4 B8 105.63(16) . . ?
B9 B4 B8 60.51(15) . . ?
B3 B4 B8 59.81(14) . . ?
B5 B4 B8 108.73(19) . . ?
C1 B4 H4 113.7(13) . . ?
B9 B4 H4 130.1(13) . . ?
B3 B4 H4 117.9(13) . . ?
B5 B4 H4 117.5(13) . . ?
B8 B4 H4 130.0(13) . . ?
C1 B5 B6 59.20(12) . . ?
C1 B5 B4 59.05(13) . . ?
B6 B5 B4 107.97(17) . . ?
C1 B5 B10 105.62(17) . . ?
B6 B5 B10 59.72(13) . . ?
B4 B5 B10 107.92(19) . . ?
C1 B5 B9 105.25(17) . . ?
B6 B5 B9 107.62(18) . . ?
B4 B5 B9 59.61(15) . . ?
B10 B5 B9 60.12(15) . . ?
C1 B5 H5 117.2(12) . . ?
B6 B5 H5 118.5(12) . . ?
B4 B5 H5 120.2(12) . . ?
B10 B5 H5 126.8(12) . . ?
B9 B5 H5 128.4(12) . . ?
C1 B6 C2 58.45(12) . . ?
C1 B6 B10 105.88(16) . . ?
C2 B6 B10 105.85(17) . . ?
C1 B6 B11 105.57(17) . . ?
C2 B6 B11 58.57(13) . . ?
B10 B6 B11 60.26(14) . . ?
C1 B6 B5 58.83(12) . . ?
C2 B6 B5 106.03(16) . . ?
B10 B6 B5 60.42(14) . . ?
B11 B6 B5 108.36(17) . . ?
C1 B6 H6 117.0(13) . . ?
C2 B6 H6 114.8(13) . . ?
B10 B6 H6 131.7(13) . . ?
B11 B6 H6 122.5(13) . . ?
B5 B6 H6 126.0(13) . . ?
C2 B7 B3 59.61(13) . . ?
C2 B7 B11 58.61(13) . . ?
B3 B7 B11 107.78(18) . . ?
C2 B7 B12 105.29(18) . . ?
B3 B7 B12 107.71(18) . . ?
B11 B7 B12 59.68(14) . . ?
C2 B7 B8 105.92(17) . . ?
B3 B7 B8 59.78(15) . . ?
B11 B7 B8 107.69(18) . . ?
B12 B7 B8 60.03(15) . . ?
C2 B7 H7 115.7(13) . . ?
B3 B7 H7 117.4(13) . . ?
B11 B7 H7 120.3(13) . . ?
B12 B7 H7 129.7(13) . . ?
B8 B7 H7 127.7(13) . . ?
B3 B8 B4 60.04(14) . . ?
B3 B8 B12 107.67(18) . . ?
B4 B8 B12 107.51(19) . . ?
B3 B8 B7 59.82(14) . . ?
B4 B8 B7 107.73(17) . . ?
B12 B8 B7 59.93(15) . . ?
B3 B8 B9 107.52(18) . . ?
B4 B8 B9 59.51(15) . . ?
B12 B8 B9 59.91(16) . . ?
B7 B8 B9 107.69(19) . . ?
B3 B8 H8 119.1(15) . . ?
B4 B8 H8 119.5(15) . . ?
B12 B8 H8 125.1(15) . . ?
B7 B8 H8 122.6(16) . . ?
B9 B8 H8 123.2(15) . . ?
B4 B9 B5 60.04(14) . . ?
B4 B9 B12 107.88(18) . . ?
B5 B9 B12 108.03(17) . . ?
B4 B9 B10 108.06(17) . . ?
B5 B9 B10 59.85(14) . . ?
B12 B9 B10 60.37(15) . . ?
B4 B9 B8 59.98(15) . . ?
B5 B9 B8 108.06(18) . . ?
B12 B9 B8 59.91(15) . . ?
B10 B9 B8 108.34(18) . . ?
B4 B9 H9 120.9(13) . . ?
B5 B9 H9 119.2(13) . . ?
B12 B9 H9 123.8(13) . . ?
B10 B9 H9 120.7(13) . . ?
B8 B9 H9 123.7(13) . . ?
B6 B10 B11 59.88(13) . . ?
B6 B10 B5 59.86(14) . . ?
B11 B10 B5 107.62(17) . . ?
B6 B10 B9 107.66(17) . . ?
B11 B10 B9 107.32(18) . . ?
B5 B10 B9 60.03(14) . . ?
B6 B10 B12 107.43(17) . . ?
B11 B10 B12 59.50(14) . . ?
B5 B10 B12 107.69(18) . . ?
B9 B10 B12 59.77(15) . . ?
B6 B10 H10 118.9(13) . . ?
B11 B10 H10 122.4(12) . . ?
B5 B10 H10 119.6(12) . . ?
B9 B10 H10 123.6(12) . . ?
B12 B10 H10 125.3(13) . . ?
C2 B11 B6 59.43(13) . . ?
C2 B11 B12 105.86(17) . . ?
B6 B11 B12 108.44(17) . . ?
C2 B11 B10 106.21(17) . . ?
B6 B11 B10 59.86(14) . . ?
B12 B11 B10 60.79(15) . . ?
C2 B11 B7 58.75(13) . . ?
B6 B11 B7 108.20(17) . . ?
B12 B11 B7 60.27(15) . . ?
B10 B11 B7 108.96(17) . . ?
C2 B11 H11 116.5(14) . . ?
B6 B11 H11 119.9(14) . . ?
B12 B11 H11 126.9(14) . . ?
B10 B11 H11 128.0(14) . . ?
B7 B11 H11 117.7(14) . . ?
B11 B12 B7 60.06(14) . . ?
B11 B12 B8 108.00(18) . . ?
B7 B12 B8 60.04(15) . . ?
B11 B12 B9 107.54(18) . . ?
B7 B12 B9 107.98(18) . . ?
B8 B12 B9 60.18(15) . . ?
B11 B12 B10 59.71(15) . . ?
B7 B12 B10 107.94(17) . . ?
B8 B12 B10 108.14(18) . . ?
B9 B12 B10 59.86(15) . . ?
B11 B12 H12 120.0(12) . . ?
B7 B12 H12 121.7(13) . . ?
B8 B12 H12 123.5(13) . . ?
B9 B12 H12 123.0(12) . . ?
B10 B12 H12 120.6(13) . . ?
C14 C13 C1 118.21(17) . . ?
C14 C13 H13A 107.8 . . ?
C1 C13 H13A 107.8 . . ?
C14 C13 H13B 107.8 . . ?
C1 C13 H13B 107.8 . . ?
H13A C13 H13B 107.1 . . ?
C13 C14 C15 112.40(18) . . ?
C13 C14 H14A 109.1 . . ?
C15 C14 H14A 109.1 . . ?
C13 C14 H14B 109.1 . . ?
C15 C14 H14B 109.1 . . ?
H14A C14 H14B 107.9 . . ?
C16 C15 C14 114.6(2) . . ?
C16 C15 H15A 108.6 . . ?
C14 C15 H15A 108.6 . . ?
C16 C15 H15B 108.6 . . ?
C14 C15 H15B 108.6 . . ?
H15A C15 H15B 107.6 . . ?
C17 C16 C15 115.1(3) . . ?
C17 C16 H16A 108.5 . . ?
C15 C16 H16A 108.5 . . ?
C17 C16 H16B 108.5 . . ?
C15 C16 H16B 108.5 . . ?
H16A C16 H16B 107.5 . . ?
C18 C17 C16 124.0(3) . . ?
C18 C17 H17 118.0 . . ?
C16 C17 H17 118.0 . . ?
C17 C18 C19 121.1(3) . . ?
C17 C18 H18 119.4 . . ?
C19 C18 H18 119.4 . . ?
C18 C19 C20 115.8(2) . . ?
C18 C19 H19A 108.3 . . ?
C20 C19 H19A 108.3 . . ?
C18 C19 H19B 108.3 . . ?
C20 C19 H19B 108.3 . . ?
H19A C19 H19B 107.4 . . ?
C19 C20 C21 114.2(2) . . ?
C19 C20 H20A 108.7 . . ?
C21 C20 H20A 108.7 . . ?
C19 C20 H20B 108.7 . . ?
C21 C20 H20B 108.7 . . ?
H20A C20 H20B 107.6 . . ?
C22 C21 C20 112.11(19) . . ?
C22 C21 H21A 109.2 . . ?
C20 C21 H21A 109.2 . . ?
C22 C21 H21B 109.2 . . ?
C20 C21 H21B 109.2 . . ?
H21A C21 H21B 107.9 . . ?
C21 C22 C2 117.06(18) . . ?
C21 C22 H22A 108.0 . . ?
C2 C22 H22A 108.0 . . ?
C21 C22 H22B 108.0 . . ?
C2 C22 H22B 108.0 . . ?
H22A C22 H22B 107.3 . . ?

loop_
_geom_bond_atom_site_label_1
_geom_bond_atom_site_label_2
_geom_bond_distance
_geom_bond_site_symmetry_2
_geom_bond_publ_flag
C1 C13 1.524(3) . ?
C1 C2 1.679(3) . ?
C1 B5 1.713(3) . ?
C1 B6 1.719(3) . ?
C1 B4 1.719(3) . ?
C1 B3 1.722(3) . ?
C2 C22 1.530(3) . ?
C2 B11 1.705(3) . ?
C2 B7 1.708(3) . ?
C2 B6 1.721(3) . ?
C2 B3 1.729(3) . ?
B3 B8 1.769(4) . ?
B3 B7 1.770(4) . ?
B3 B4 1.773(3) . ?
B3 H3 1.09(2) . ?
B4 B9 1.767(4) . ?
B4 B5 1.774(4) . ?
B4 B8 1.775(4) . ?
B4 H4 1.10(3) . ?
B5 B6 1.767(3) . ?
B5 B10 1.777(4) . ?
B5 B9 1.780(4) . ?
B5 H5 1.13(2) . ?
B6 B10 1.764(3) . ?
B6 B11 1.764(3) . ?
B6 H6 1.03(2) . ?
B7 B11 1.774(4) . ?
B7 B12 1.778(4) . ?
B7 B8 1.780(4) . ?
B7 H7 1.08(2) . ?
B8 B12 1.780(4) . ?
B8 B9 1.785(4) . ?
B8 H8 1.09(3) . ?
B9 B12 1.780(4) . ?
B9 B10 1.781(4) . ?
B9 H9 1.11(2) . ?
B10 B11 1.771(4) . ?
B10 B12 1.790(4) . ?
B10 H10 1.13(2) . ?
B11 B12 1.768(3) . ?
B11 H11 1.07(3) . ?
B12 H12 1.12(3) . ?
C13 C14 1.518(3) . ?
C13 H13A 0.9700 . ?
C13 H13B 0.9700 . ?
C14 C15 1.535(3) . ?
C14 H14A 0.9700 . ?
C14 H14B 0.9700 . ?
C15 C16 1.530(4) . ?
C15 H15A 0.9700 . ?
C15 H15B 0.9700 . ?
C16 C17 1.461(4) . ?
C16 H16A 0.9700 . ?
C16 H16B 0.9700 . ?
C17 C18 1.364(4) . ?
C17 H17 0.9300 . ?
C18 C19 1.470(4) . ?
C18 H18 0.9300 . ?
C19 C20 1.527(3) . ?
C19 H19A 0.9700 . ?
C19 H19B 0.9700 . ?
C20 C21 1.538(3) . ?
C20 H20A 0.9700 . ?
C20 H20B 0.9700 . ?
C21 C22 1.521(3) . ?
C21 H21A 0.9700 . ?
C21 H21B 0.9700 . ?
C22 H22A 0.9700 . ?
C22 H22B 0.9700 . ?
